data_7133357
loop_
_publ_author_name
'Hu, Xinwei'
'Zhong, Kaihui'
'Ruan, Zhixiong'

_publ_section_title
;
 Tunable electrochemical diverse sulfurization of sulfoxonium ylides with
 disulfides.
;
_journal_issue 65
_journal_name_full 'Chemical communications (Cambridge, England)'
_journal_page_first 8573
_journal_page_last 8576
_journal_paper_doi 10.1039/d4cc02479f
_journal_volume 60
_journal_year 2024
_chemical_formula_moiety 'C20 H16 O S2'
_chemical_formula_sum 'C20 H16 O S2'
_chemical_formula_weight 336.45
_space_group_crystal_system monoclinic
_space_group_IT_number 14
_space_group_name_Hall '-P 2yn'
_space_group_name_H-M_alt 'P 1 21/n 1'
_atom_sites_solution_hydrogens geom
_atom_sites_solution_primary dual
_audit_block_doi 10.5517/ccdc.csd.cc2g89jl
_audit_creation_date 2023-05-04
_audit_creation_method
;
Olex2 1.5-beta
(compiled 2022.04.07 svn.rca3783a0 for OlexSys, GUI svn.r6439)
;
_audit_update_record
;
2023-06-24 deposited with the CCDC.	2024-07-16 downloaded from the CCDC.
;
_cell_angle_alpha 90
_cell_angle_beta 99.121(4)
_cell_angle_gamma 90
_cell_formula_units_Z 4
_cell_length_a 10.0077(5)
_cell_length_b 11.6105(5)
_cell_length_c 14.5031(7)
_cell_measurement_reflns_used 4546
_cell_measurement_temperature 169.98(10)
_cell_measurement_theta_max 29.2630
_cell_measurement_theta_min 2.6650
_cell_volume 1663.87(14)
_computing_cell_refinement 'CrysAlisPro 1.171.38.43f (Rigaku OD, 2015)'
_computing_data_collection 'CrysAlisPro 1.171.38.43f (Rigaku OD, 2015)'
_computing_data_reduction 'CrysAlisPro 1.171.38.43f (Rigaku OD, 2015)'
_computing_molecular_graphics 'Olex2 1.5-beta (Dolomanov et al., 2009)'
_computing_publication_material 'Olex2 1.5-beta (Dolomanov et al., 2009)'
_computing_structure_refinement 'SHELXL 2018/3 (Sheldrick, 2015)'
_computing_structure_solution 'SHELXT 2018/2 (Sheldrick, 2018)'
_diffrn_ambient_environment N~2~
_diffrn_ambient_temperature 169.98(10)
_diffrn_detector 'CCD plate'
_diffrn_detector_area_resol_mean 5.2684
_diffrn_detector_type AtlasS2
_diffrn_measured_fraction_theta_full 1.000
_diffrn_measured_fraction_theta_max 1.000
_diffrn_measurement_details
;
List of Runs (angles in degrees, time in seconds):

  # Type    Start    End  Width  t~exp~   \w     \q     \k     \f   Frames
#--------------------------------------------------------------------------
  1  \w     -8.00  19.00   1.00    2.09    --  -11.43 -99.00  30.00   27
  2  \w      2.00  86.00   1.00    2.09    --   12.05  38.00  60.00   84
  3  \w    -21.00  75.00   1.00    2.09    --   12.05  77.00 150.00   96
;
_diffrn_measurement_device 'four-circle diffractometer'
_diffrn_measurement_device_type 'SuperNova, Dual, Cu at zero, AtlasS2'
_diffrn_measurement_method '\w scans'
_diffrn_orient_matrix_type 'CrysAlisPro convention (1999,Acta A55,543-557)'
_diffrn_orient_matrix_UB_11 0.0562623000
_diffrn_orient_matrix_UB_12 -0.0131105000
_diffrn_orient_matrix_UB_13 0.0346968000
_diffrn_orient_matrix_UB_21 0.0359194000
_diffrn_orient_matrix_UB_22 -0.0206344000
_diffrn_orient_matrix_UB_23 -0.0350449000
_diffrn_orient_matrix_UB_31 0.0264865000
_diffrn_orient_matrix_UB_32 0.0559437000
_diffrn_orient_matrix_UB_33 -0.0048025000
_diffrn_radiation_monochromator mirror
_diffrn_radiation_probe x-ray
_diffrn_radiation_type 'Mo K\a'
_diffrn_radiation_wavelength 0.71073
_diffrn_reflns_av_R_equivalents 0.0190
_diffrn_reflns_av_unetI/netI 0.0248
_diffrn_reflns_Laue_measured_fraction_full 1.000
_diffrn_reflns_Laue_measured_fraction_max 1.000
_diffrn_reflns_limit_h_max 9
_diffrn_reflns_limit_h_min -11
_diffrn_reflns_limit_k_max 11
_diffrn_reflns_limit_k_min -13
_diffrn_reflns_limit_l_max 17
_diffrn_reflns_limit_l_min -16
_diffrn_reflns_number 7621
_diffrn_reflns_point_group_measured_fraction_full 1.000
_diffrn_reflns_point_group_measured_fraction_max 1.000
_diffrn_reflns_theta_full 24.999
_diffrn_reflns_theta_max 24.999
_diffrn_reflns_theta_min 2.258
_diffrn_source 'micro-focus sealed X-ray tube'
_diffrn_source_type 'SuperNova (Mo) X-ray Source'
_exptl_absorpt_coefficient_mu 0.321
_exptl_absorpt_correction_T_max 1.00000
_exptl_absorpt_correction_T_min 0.70575
_exptl_absorpt_correction_type multi-scan
_exptl_absorpt_process_details
;
CrysAlisPro 1.171.38.43f (Rigaku Oxford Diffraction, 2015)
Empirical absorption correction using spherical harmonics,
 implemented in SCALE3 ABSPACK scaling algorithm.
;
_exptl_crystal_colour 'light colourless'
_exptl_crystal_density_diffrn 1.343
_exptl_crystal_description block
_exptl_crystal_F_000 704
_exptl_crystal_size_max 0.15
_exptl_crystal_size_mid 0.12
_exptl_crystal_size_min 0.1
_refine_diff_density_max 0.217
_refine_diff_density_min -0.203
_refine_diff_density_rms 0.041
_refine_ls_extinction_method none
_refine_ls_goodness_of_fit_ref 1.069
_refine_ls_hydrogen_treatment constr
_refine_ls_matrix_type full
_refine_ls_number_parameters 208
_refine_ls_number_reflns 2934
_refine_ls_number_restraints 0
_refine_ls_restrained_S_all 1.069
_refine_ls_R_factor_all 0.0361
_refine_ls_R_factor_gt 0.0305
_refine_ls_shift/su_max 0.000
_refine_ls_shift/su_mean 0.000
_refine_ls_structure_factor_coef Fsqd
_refine_ls_weighting_details 'w=1/[\s^2^(Fo^2^)+(0.0337P)^2^+0.4559P] where P=(Fo^2^+2Fc^2^)/3'
_refine_ls_weighting_scheme calc
_refine_ls_wR_factor_gt 0.0722
_refine_ls_wR_factor_ref 0.0752
_reflns_Friedel_coverage 0.000
_reflns_number_gt 2606
_reflns_number_total 2934
_reflns_threshold_expression 'I > 2\s(I)'
_cod_data_source_file d4cc02479f2.cif
_cod_data_source_block zkh-1
_cod_depositor_comments 'Adding full bibliography for 7133357--7133358.cif.'
_cod_database_code 7133357
_shelx_shelxl_version_number 2018/3
_shelx_space_group_comment
;
The symmetry employed for this shelxl refinement is uniquely defined
by the following loop, which should always be used as a source of
symmetry information in preference to the above space-group names.
They are only intended as comments.
;
_shelx_estimated_absorpt_t_max 0.969
_shelx_estimated_absorpt_t_min 0.953
_olex2_refinement_description
;
1. Fixed Uiso
 At 1.2 times of:
  All C(H) groups
2.a Ternary CH refined with riding coordinates:
 C7(H7)
2.b Aromatic/amide H refined with riding coordinates:
 C2(H2), C3(H3), C4(H4), C5(H5), C6(H6), C10(H10), C11(H11), C12(H12),
 C13(H13), C14(H14), C16(H16), C17(H17), C18(H18), C19(H19), C20(H20)
;
_olex2_date_sample_data_collection 2023-05-04
_olex2_submission_special_instructions 'No special instructions were received'
_oxdiff_exptl_absorpt_empirical_details
;
Empirical correction (ABSPACK) includes:
- Absorption correction using spherical harmonics
- Frame scaling
;
_oxdiff_exptl_absorpt_empirical_full_max 1.269
_oxdiff_exptl_absorpt_empirical_full_min 0.737

loop_
_space_group_symop_operation_xyz
'x, y, z'
'-x+1/2, y+1/2, -z+1/2'
'-x, -y, -z'
'x-1/2, -y-1/2, z-1/2'

loop_
_atom_site_label
_atom_site_type_symbol
_atom_site_fract_x
_atom_site_fract_y
_atom_site_fract_z
_atom_site_U_iso_or_equiv
_atom_site_adp_type
_atom_site_occupancy
_atom_site_site_symmetry_order
_atom_site_calc_flag
_atom_site_refinement_flags_posn
_atom_site_refinement_flags_adp
_atom_site_refinement_flags_occupancy
_atom_site_disorder_assembly
_atom_site_disorder_group
S1 S 0.03291(4) 0.64413(4) 0.39933(3) 0.03054(13) Uani 1 1 d . . . . .
S2 S 0.19794(4) 0.77560(4) 0.27018(3) 0.03313(13) Uani 1 1 d . . . . .
O1 O 0.26714(12) 0.74397(10) 0.51053(8) 0.0367(3) Uani 1 1 d . . . . .
C1 C -0.04390(15) 0.55080(14) 0.30830(11) 0.0269(4) Uani 1 1 d . . . . .
C2 C -0.09953(15) 0.59333(15) 0.22097(11) 0.0317(4) Uani 1 1 d . . . . .
H2 H -0.096970 0.673556 0.208498 0.038 Uiso 1 1 calc R U . . .
C3 C -0.15872(16) 0.51805(16) 0.15224(12) 0.0365(4) Uani 1 1 d . . . . .
H3 H -0.194551 0.546578 0.091987 0.044 Uiso 1 1 calc R U . . .
C4 C -0.16585(18) 0.40196(17) 0.17089(13) 0.0411(4) Uani 1 1 d . . . . .
H4 H -0.206622 0.350734 0.123572 0.049 Uiso 1 1 calc R U . . .
C5 C -0.11377(19) 0.36020(15) 0.25826(13) 0.0417(5) Uani 1 1 d . . . . .
H5 H -0.120551 0.280454 0.271428 0.050 Uiso 1 1 calc R U . . .
C6 C -0.05175(17) 0.43407(14) 0.32669(12) 0.0328(4) Uani 1 1 d . . . . .
H6 H -0.014457 0.404787 0.386402 0.039 Uiso 1 1 calc R U . . .
C7 C 0.19511(15) 0.66545(14) 0.36012(11) 0.0269(4) Uani 1 1 d . . . . .
H7 H 0.221463 0.590609 0.333980 0.032 Uiso 1 1 calc R U . . .
C8 C 0.30114(16) 0.69413(13) 0.44441(11) 0.0261(4) Uani 1 1 d . . . . .
C9 C 0.44384(15) 0.65760(12) 0.44359(11) 0.0251(3) Uani 1 1 d . . . . .
C10 C 0.49028(16) 0.61611(14) 0.36414(11) 0.0302(4) Uani 1 1 d . . . . .
H10 H 0.431381 0.614667 0.305937 0.036 Uiso 1 1 calc R U . . .
C11 C 0.62199(17) 0.57705(15) 0.36995(12) 0.0336(4) Uani 1 1 d . . . . .
H11 H 0.653421 0.549181 0.315646 0.040 Uiso 1 1 calc R U . . .
C12 C 0.70798(16) 0.57845(14) 0.45455(12) 0.0317(4) Uani 1 1 d . . . . .
H12 H 0.797877 0.550365 0.458595 0.038 Uiso 1 1 calc R U . . .
C13 C 0.66290(16) 0.62082(14) 0.53329(12) 0.0318(4) Uani 1 1 d . . . . .
H13 H 0.722300 0.622581 0.591278 0.038 Uiso 1 1 calc R U . . .
C14 C 0.53211(16) 0.66049(13) 0.52792(11) 0.0282(4) Uani 1 1 d . . . . .
H14 H 0.502029 0.690008 0.582186 0.034 Uiso 1 1 calc R U . . .
C15 C 0.17692(16) 0.90502(14) 0.33172(11) 0.0298(4) Uani 1 1 d . . . . .
C16 C 0.28957(18) 0.97223(15) 0.36260(12) 0.0367(4) Uani 1 1 d . . . . .
H16 H 0.376839 0.947353 0.353198 0.044 Uiso 1 1 calc R U . . .
C17 C 0.2745(2) 1.07551(16) 0.40710(13) 0.0441(5) Uani 1 1 d . . . . .
H17 H 0.351576 1.121897 0.427996 0.053 Uiso 1 1 calc R U . . .
C18 C 0.1479(2) 1.11156(16) 0.42133(13) 0.0447(5) Uani 1 1 d . . . . .
H18 H 0.137948 1.182577 0.452060 0.054 Uiso 1 1 calc R U . . .
C19 C 0.0359(2) 1.04438(16) 0.39089(13) 0.0433(5) Uani 1 1 d . . . . .
H19 H -0.050996 1.068977 0.401222 0.052 Uiso 1 1 calc R U . . .
C20 C 0.04956(17) 0.94161(15) 0.34549(12) 0.0367(4) Uani 1 1 d . . . . .
H20 H -0.027929 0.896100 0.323751 0.044 Uiso 1 1 calc R U . . .

loop_
_atom_site_aniso_label
_atom_site_aniso_U_11
_atom_site_aniso_U_22
_atom_site_aniso_U_33
_atom_site_aniso_U_23
_atom_site_aniso_U_13
_atom_site_aniso_U_12
S1 0.0301(2) 0.0376(2) 0.0254(2) -0.00348(18) 0.00913(17) -0.00676(17)
S2 0.0374(3) 0.0418(3) 0.0207(2) 0.00259(18) 0.00589(17) -0.00615(18)
O1 0.0382(7) 0.0448(7) 0.0266(6) -0.0104(6) 0.0040(5) 0.0033(5)
C1 0.0219(8) 0.0340(9) 0.0258(9) -0.0013(7) 0.0064(6) -0.0025(6)
C2 0.0250(8) 0.0382(9) 0.0323(9) 0.0037(8) 0.0060(7) -0.0004(7)
C3 0.0279(9) 0.0518(11) 0.0283(9) 0.0003(8) -0.0002(7) 0.0009(8)
C4 0.0368(10) 0.0484(11) 0.0368(11) -0.0116(9) 0.0021(8) -0.0054(8)
C5 0.0472(11) 0.0328(9) 0.0453(12) -0.0028(9) 0.0081(9) -0.0038(8)
C6 0.0328(9) 0.0366(9) 0.0289(9) 0.0024(8) 0.0047(7) 0.0010(7)
C7 0.0264(8) 0.0321(8) 0.0228(8) -0.0024(7) 0.0057(7) -0.0039(6)
C8 0.0309(9) 0.0255(8) 0.0221(8) 0.0006(7) 0.0048(7) -0.0036(6)
C9 0.0286(8) 0.0223(8) 0.0248(8) -0.0010(7) 0.0054(7) -0.0065(6)
C10 0.0305(9) 0.0382(9) 0.0220(8) -0.0015(7) 0.0045(7) -0.0070(7)
C11 0.0345(9) 0.0412(10) 0.0278(9) -0.0029(8) 0.0135(7) -0.0037(7)
C12 0.0278(9) 0.0328(9) 0.0355(10) 0.0027(8) 0.0080(7) -0.0042(7)
C13 0.0311(9) 0.0367(9) 0.0265(9) 0.0002(7) 0.0005(7) -0.0051(7)
C14 0.0332(9) 0.0285(8) 0.0232(9) -0.0038(7) 0.0052(7) -0.0045(7)
C15 0.0331(9) 0.0333(9) 0.0228(8) 0.0086(7) 0.0030(7) -0.0047(7)
C16 0.0342(10) 0.0402(10) 0.0354(10) 0.0080(8) 0.0047(8) -0.0061(8)
C17 0.0507(12) 0.0384(10) 0.0411(11) 0.0055(9) 0.0007(9) -0.0124(9)
C18 0.0634(13) 0.0357(10) 0.0352(11) 0.0066(9) 0.0083(9) 0.0020(9)
C19 0.0455(11) 0.0448(11) 0.0419(11) 0.0132(9) 0.0136(9) 0.0086(9)
C20 0.0329(10) 0.0417(10) 0.0349(10) 0.0104(8) 0.0035(8) -0.0035(8)

loop_
_atom_type_symbol
_atom_type_description
_atom_type_scat_dispersion_real
_atom_type_scat_dispersion_imag
_atom_type_scat_source
C C 0.0033 0.0016 'International Tables Vol C Tables 4.2.6.8 and 6.1.1.4'
H H 0.0000 0.0000 'International Tables Vol C Tables 4.2.6.8 and 6.1.1.4'
O O 0.0106 0.0060 'International Tables Vol C Tables 4.2.6.8 and 6.1.1.4'
S S 0.1246 0.1234 'International Tables Vol C Tables 4.2.6.8 and 6.1.1.4'

loop_
_geom_angle_atom_site_label_1
_geom_angle_atom_site_label_2
_geom_angle_atom_site_label_3
_geom_angle
_geom_angle_site_symmetry_1
_geom_angle_site_symmetry_3
_geom_angle_publ_flag
C1 S1 C7 98.76(7) . . ?
C15 S2 C7 102.50(7) . . ?
C2 C1 S1 121.42(12) . . ?
C6 C1 S1 118.83(12) . . ?
C6 C1 C2 119.72(15) . . ?
C1 C2 H2 120.2 . . ?
C3 C2 C1 119.65(16) . . ?
C3 C2 H2 120.2 . . ?
C2 C3 H3 119.8 . . ?
C4 C3 C2 120.32(17) . . ?
C4 C3 H3 119.8 . . ?
C3 C4 H4 120.0 . . ?
C3 C4 C5 120.01(17) . . ?
C5 C4 H4 120.0 . . ?
C4 C5 H5 119.9 . . ?
C4 C5 C6 120.18(17) . . ?
C6 C5 H5 119.9 . . ?
C1 C6 H6 120.0 . . ?
C5 C6 C1 120.09(16) . . ?
C5 C6 H6 120.0 . . ?
S1 C7 S2 115.66(9) . . ?
S1 C7 H7 107.6 . . ?
S2 C7 H7 107.6 . . ?
C8 C7 S1 108.74(10) . . ?
C8 C7 S2 109.37(10) . . ?
C8 C7 H7 107.6 . . ?
O1 C8 C7 119.43(14) . . ?
O1 C8 C9 122.04(14) . . ?
C9 C8 C7 118.52(13) . . ?
C10 C9 C8 123.34(14) . . ?
C14 C9 C8 117.49(14) . . ?
C14 C9 C10 119.10(15) . . ?
C9 C10 H10 119.9 . . ?
C11 C10 C9 120.12(15) . . ?
C11 C10 H10 119.9 . . ?
C10 C11 H11 119.9 . . ?
C12 C11 C10 120.20(15) . . ?
C12 C11 H11 119.9 . . ?
C11 C12 H12 120.1 . . ?
C11 C12 C13 119.89(15) . . ?
C13 C12 H12 120.1 . . ?
C12 C13 H13 119.9 . . ?
C14 C13 C12 120.23(15) . . ?
C14 C13 H13 119.9 . . ?
C9 C14 H14 119.8 . . ?
C13 C14 C9 120.45(15) . . ?
C13 C14 H14 119.8 . . ?
C16 C15 S2 118.91(13) . . ?
C16 C15 C20 119.99(16) . . ?
C20 C15 S2 121.04(13) . . ?
C15 C16 H16 120.1 . . ?
C17 C16 C15 119.77(17) . . ?
C17 C16 H16 120.1 . . ?
C16 C17 H17 119.9 . . ?
C18 C17 C16 120.25(18) . . ?
C18 C17 H17 119.9 . . ?
C17 C18 H18 120.0 . . ?
C19 C18 C17 119.93(18) . . ?
C19 C18 H18 120.0 . . ?
C18 C19 H19 119.8 . . ?
C18 C19 C20 120.34(18) . . ?
C20 C19 H19 119.8 . . ?
C15 C20 H20 120.1 . . ?
C19 C20 C15 119.72(17) . . ?
C19 C20 H20 120.1 . . ?

loop_
_geom_bond_atom_site_label_1
_geom_bond_atom_site_label_2
_geom_bond_distance
_geom_bond_site_symmetry_2
_geom_bond_publ_flag
S1 C1 1.7851(16) . ?
S1 C7 1.8200(15) . ?
S2 C7 1.8302(16) . ?
S2 C15 1.7771(17) . ?
O1 C8 1.2140(19) . ?
C1 C2 1.391(2) . ?
C1 C6 1.386(2) . ?
C2 H2 0.9500 . ?
C2 C3 1.386(2) . ?
C3 H3 0.9500 . ?
C3 C4 1.379(3) . ?
C4 H4 0.9500 . ?
C4 C5 1.379(3) . ?
C5 H5 0.9500 . ?
C5 C6 1.382(2) . ?
C6 H6 0.9500 . ?
C7 H7 1.0000 . ?
C7 C8 1.523(2) . ?
C8 C9 1.492(2) . ?
C9 C10 1.395(2) . ?
C9 C14 1.391(2) . ?
C10 H10 0.9500 . ?
C10 C11 1.384(2) . ?
C11 H11 0.9500 . ?
C11 C12 1.383(2) . ?
C12 H12 0.9500 . ?
C12 C13 1.383(2) . ?
C13 H13 0.9500 . ?
C13 C14 1.378(2) . ?
C14 H14 0.9500 . ?
C15 C16 1.386(2) . ?
C15 C20 1.388(2) . ?
C16 H16 0.9500 . ?
C16 C17 1.381(3) . ?
C17 H17 0.9500 . ?
C17 C18 1.381(3) . ?
C18 H18 0.9500 . ?
C18 C19 1.379(3) . ?
C19 H19 0.9500 . ?
C19 C20 1.380(3) . ?
C20 H20 0.9500 . ?

loop_
_geom_torsion_atom_site_label_1
_geom_torsion_atom_site_label_2
_geom_torsion_atom_site_label_3
_geom_torsion_atom_site_label_4
_geom_torsion
_geom_torsion_site_symmetry_1
_geom_torsion_site_symmetry_2
_geom_torsion_site_symmetry_3
_geom_torsion_site_symmetry_4
_geom_torsion_publ_flag
S1 C1 C2 C3 -179.76(12) . . . . ?
S1 C1 C6 C5 178.35(13) . . . . ?
S1 C7 C8 O1 -29.82(18) . . . . ?
S1 C7 C8 C9 148.96(11) . . . . ?
S2 C7 C8 O1 97.34(15) . . . . ?
S2 C7 C8 C9 -83.88(15) . . . . ?
S2 C15 C16 C17 177.29(13) . . . . ?
S2 C15 C20 C19 -177.90(13) . . . . ?
O1 C8 C9 C10 -170.03(15) . . . . ?
O1 C8 C9 C14 13.1(2) . . . . ?
C1 S1 C7 S2 82.56(10) . . . . ?
C1 S1 C7 C8 -153.96(11) . . . . ?
C1 C2 C3 C4 1.7(2) . . . . ?
C2 C1 C6 C5 0.5(2) . . . . ?
C2 C3 C4 C5 -0.1(3) . . . . ?
C3 C4 C5 C6 -1.4(3) . . . . ?
C4 C5 C6 C1 1.2(3) . . . . ?
C6 C1 C2 C3 -1.9(2) . . . . ?
C7 S1 C1 C2 -78.78(14) . . . . ?
C7 S1 C1 C6 103.37(13) . . . . ?
C7 S2 C15 C16 100.93(14) . . . . ?
C7 S2 C15 C20 -81.85(14) . . . . ?
C7 C8 C9 C10 11.2(2) . . . . ?
C7 C8 C9 C14 -165.64(14) . . . . ?
C8 C9 C10 C11 -175.96(15) . . . . ?
C8 C9 C14 C13 175.76(14) . . . . ?
C9 C10 C11 C12 0.3(2) . . . . ?
C10 C9 C14 C13 -1.2(2) . . . . ?
C10 C11 C12 C13 -1.1(2) . . . . ?
C11 C12 C13 C14 0.7(2) . . . . ?
C12 C13 C14 C9 0.5(2) . . . . ?
C14 C9 C10 C11 0.9(2) . . . . ?
C15 S2 C7 S1 68.81(10) . . . . ?
C15 S2 C7 C8 -54.34(12) . . . . ?
C15 C16 C17 C18 0.4(3) . . . . ?
C16 C15 C20 C19 -0.7(2) . . . . ?
C16 C17 C18 C19 -0.1(3) . . . . ?
C17 C18 C19 C20 -0.6(3) . . . . ?
C18 C19 C20 C15 1.0(3) . . . . ?
C20 C15 C16 C17 0.0(3) . . . . ?
